data_4022255
loop_
_publ_author_name
'Timothy J. Donohoe'
'Kevin Blades'
'Peter R. Moore'
'Michael J. Waring'
'Jon J. G. Winter'
'Madeleine Helliwell'
'Nicholas J. Newcombe'
'Geoffrey Stemp'

_publ_section_title
;
 Directed Dihydroxylation of Cyclic Allylic Alcohols and
 Trichloroacetamides Using OsO~4~/TMEDA
;
_journal_name_full 'Journal of Organic Chemistry'
_journal_page_first 7946
_journal_page_last 7956
_journal_paper_doi 10.1021/jo026161y
_journal_volume 67
_journal_year 2002
_chemical_formula_sum 'C12 H16 Cl3 N O5'
_chemical_formula_weight 360.62
_space_group_IT_number 14
_symmetry_cell_setting monoclinic
_symmetry_Int_Tables_number 14
_symmetry_space_group_name_Hall '-P 2yn'
_symmetry_space_group_name_H-M 'P 1 21/n 1'
_audit_creation_date 1998-11-03
_audit_creation_method 'by teXsan v1.7'
_cell_angle_alpha 90
_cell_angle_beta 95.11(3)
_cell_angle_gamma 90
_cell_formula_units_Z 8
_cell_length_a 12.079(8)
_cell_length_b 13.306(4)
_cell_length_c 20.402(4)
_cell_measurement_reflns_used 25
_cell_measurement_temperature 296.2
_cell_measurement_theta_max 36.5
_cell_measurement_theta_min 28.6
_cell_volume 3266(2)
_computing_cell_refinement 'MSC/AFC Diffractometer Control'
_computing_data_collection 'MSC/AFC Diffractometer Control'
_computing_data_reduction 'teXsan (MSC, 1995)'
_computing_publication_material 'teXsan (MSC, 1995)'
_computing_structure_refinement 'teXsan (MSC, 1995)'
_diffrn_ambient_temperature 296.2
_diffrn_measurement_device 'Rigaku AFC5R'
_diffrn_measurement_method \w-2\q
_diffrn_orient_matrix_UB_11 0.01414
_diffrn_orient_matrix_UB_12 -0.01246
_diffrn_orient_matrix_UB_13 0.04836
_diffrn_orient_matrix_UB_21 0.05676
_diffrn_orient_matrix_UB_22 -0.05192
_diffrn_orient_matrix_UB_23 -0.00865
_diffrn_orient_matrix_UB_31 0.05905
_diffrn_orient_matrix_UB_32 0.05289
_diffrn_orient_matrix_UB_33 0.00291
_diffrn_radiation_detector 'scintillation counter'
_diffrn_radiation_monochromator graphite
_diffrn_radiation_source 'Rigaku rotating anode'
_diffrn_radiation_type 'Cu K\a'
_diffrn_radiation_wavelength 1.5418
_diffrn_reflns_av_R_equivalents 0.02868
_diffrn_reflns_av_sigmaI/netI 0.140
_diffrn_reflns_limit_h_max 15
_diffrn_reflns_limit_h_min 0
_diffrn_reflns_limit_k_max 16
_diffrn_reflns_limit_k_min 0
_diffrn_reflns_limit_l_max 25
_diffrn_reflns_limit_l_min -25
_diffrn_reflns_number 6900
_diffrn_reflns_reduction_process 'Lp corrections applied'
_diffrn_reflns_theta_max 78.00
_diffrn_reflns_theta_min 3.32
_diffrn_standards_decay_% -19.91
_diffrn_standards_interval_count 150
_diffrn_standards_number 3
_exptl_absorpt_coefficient_mu 5.373
_exptl_absorpt_correction_T_max 1.000
_exptl_absorpt_correction_T_min 0.680
_exptl_absorpt_correction_type
;
\y scans (North,Phillips & Matthews, 1968)
;
_exptl_crystal_colour colourlessblock
_exptl_crystal_density_diffrn 1.467
_exptl_crystal_density_meas ?
_exptl_crystal_description block
_exptl_crystal_F_000 1488.00
_exptl_crystal_size_max 0.25
_exptl_crystal_size_mid 0.25
_exptl_crystal_size_min 0.15
_refine_diff_density_max 0.34
_refine_diff_density_min -0.36
_refine_ls_extinction_method none
_refine_ls_goodness_of_fit_all 1.516
_refine_ls_goodness_of_fit_obs 1.816
_refine_ls_hydrogen_treatment noref
_refine_ls_matrix_type full
_refine_ls_number_constraints 0
_refine_ls_number_parameters 379
_refine_ls_number_reflns 3168
_refine_ls_number_restraints 0
_refine_ls_R_factor_all 0.1665
_refine_ls_R_factor_obs 0.0654
_refine_ls_shift/esd_max 0.0003
_refine_ls_shift/esd_mean 0.0086
_refine_ls_structure_factor_coef F
_refine_ls_weighting_details 'w = 1/[\s^2^(Fo) + 0.00013|Fo|^2^]'
_refine_ls_weighting_scheme calc
_refine_ls_wR_factor_all 0.0731
_refine_ls_wR_factor_obs 0.0605
_reflns_number_observed 3168
_reflns_number_total 6555
_reflns_observed_criterion >2.00\s(I)
_cod_data_source_file jo026161y_s2.cif
_cod_data_source_block s699_ANTI-30
_cod_depositor_comments
;
 Renaming the _geom_torsion_site_symmetry_4 data item to _geom_torsion.
 The initial data name misassignment was cause by the incorrect data name
 order in the loop and the removal of data items containing only unknown
 ('?') or inapplicable ('.') values.

 Antanas Vaitkus,
 2018-08-08

 Adding the '_geom_hbond_atom_site_label_A' data item. Values of the
 data item were determined from the geometry of the molecule.

 Antanas Vaitkus,
 2017-03-06

The following automatic conversions were performed:

'_refine_ls_weighting_scheme' value 'w = 1/[\s^2^(Fo) +
0.00013|Fo|^2^]' was changed to 'calc'. New tag
'_refine_ls_weighting_details' was created. The value of the new tag
was set to 'w = 1/[\s^2^(Fo) + 0.00013|Fo|^2^]'.

Automatic conversion script
Id: cif_fix_values 3143 2015-03-26 13:38:13Z robertas 

The following automatic conversions were performed:
data name '_geom_bond_atom_site_label_D' replaced with
'_geom_hbond_atom_site_label_D' as specified in the replacement file
'/home/antanas/src/cod-tools/trunk/data/replacement-values/replacement_tags.lst'.

data
name '_geom_bond_atom_site_label_H' replaced with
'_geom_hbond_atom_site_label_H' as specified in the replacement file
'/home/antanas/src/cod-tools/trunk/data/replacement-values/replacement_tags.lst'.

data
name '_geom_bond_distance_DH' replaced with '_geom_hbond_distance_DH'
as specified in the replacement file
'/home/antanas/src/cod-tools/trunk/data/replacement-values/replacement_tags.lst'.

data
name '_geom_contact_distance_HA' replaced with
'_geom_hbond_distance_HA' as specified in the replacement file
'/home/antanas/src/cod-tools/trunk/data/replacement-values/replacement_tags.lst'.

data
name '_geom_contact_distance_DA' replaced with
'_geom_hbond_distance_DA' as specified in the replacement file
'/home/antanas/src/cod-tools/trunk/data/replacement-values/replacement_tags.lst'.

data
name '_geom_angle_DHA' replaced with '_geom_hbond_angle_DHA' as
specified in the replacement file
'/home/antanas/src/cod-tools/trunk/data/replacement-values/replacement_tags.lst'.

Automatic conversion script
Id: cif_correct_tags 5005 2017-03-03 11:38:54Z antanas 
;
_cod_original_sg_symbol_H-M 'P 21/n     '
_cod_original_formula_sum 'C12 H16 Cl3 N O5 '
_cod_database_code 4022255

loop_
_symmetry_equiv_pos_as_xyz
'   +x,   +y,   +z'
1/2-x,1/2+y,1/2-z
'   -x,   -y,   -z'
1/2+x,1/2-y,1/2+z

loop_
_atom_site_aniso_label
_atom_site_aniso_U_11
_atom_site_aniso_U_22
_atom_site_aniso_U_33
_atom_site_aniso_U_12
_atom_site_aniso_U_13
_atom_site_aniso_U_23
Cl(1) 0.077(1) 0.086(2) 0.070(1) 0.027(1) -0.0216(10) -0.014(1)
Cl(2) 0.105(1) 0.074(1) 0.0474(9) 0.018(1) 0.0011(9) -0.0154(10)
Cl(3) 0.140(2) 0.074(1) 0.086(1) -0.029(1) 0.014(1) 0.001(1)
Cl(4) 0.082(1) 0.091(2) 0.097(2) 0.013(1) 0.039(1) -0.011(1)
Cl(5) 0.110(2) 0.112(2) 0.0451(10) 0.007(1) 0.0096(10) 0.001(1)
Cl(6) 0.127(2) 0.093(2) 0.114(2) -0.048(2) 0.047(2) -0.040(1)
O(1) 0.054(3) 0.055(3) 0.044(2) 0.013(2) 0.002(2) -0.002(2)
O(2) 0.071(3) 0.068(3) 0.044(2) 0.025(3) -0.006(2) -0.005(2)
O(3) 0.100(4) 0.131(5) 0.067(3) 0.052(4) -0.015(3) -0.031(4)
O(4) 0.088(4) 0.096(4) 0.062(3) 0.033(3) -0.017(3) -0.011(3)
O(5) 0.164(6) 0.079(4) 0.049(3) 0.060(4) -0.022(3) -0.019(3)
O(6) 0.060(3) 0.077(4) 0.043(2) 0.018(3) 0.009(2) 0.012(2)
O(7) 0.087(3) 0.061(3) 0.038(2) 0.022(3) 0.017(2) 0.003(2)
O(8) 0.123(5) 0.176(7) 0.077(4) 0.086(5) 0.032(4) 0.050(4)
O(9) 0.108(4) 0.109(5) 0.064(3) 0.051(4) 0.022(3) 0.020(3)
O(10) 0.165(6) 0.070(4) 0.057(3) 0.049(4) 0.017(3) 0.011(3)
N(1) 0.047(3) 0.051(3) 0.040(3) 0.006(3) -0.001(2) 0.003(3)
N(2) 0.048(3) 0.044(3) 0.042(3) 0.008(3) 0.010(2) 0.000(3)
C(1) 0.049(4) 0.043(4) 0.049(4) 0.002(3) -0.003(3) 0.008(3)
C(2) 0.050(4) 0.046(4) 0.044(3) 0.006(3) 0.004(3) 0.001(3)
C(3) 0.061(4) 0.033(4) 0.060(4) 0.001(3) -0.005(3) 0.006(3)
C(4) 0.062(5) 0.051(5) 0.076(5) -0.012(4) -0.002(4) 0.017(4)
C(5) 0.040(3) 0.063(5) 0.051(4) 0.008(3) 0.006(3) 0.013(4)
C(6) 0.059(4) 0.057(5) 0.047(4) 0.009(4) -0.003(3) -0.003(3)
C(7) 0.101(6) 0.081(6) 0.046(4) 0.017(5) 0.001(4) 0.002(4)
C(8) 0.073(5) 0.088(6) 0.070(5) 0.006(5) -0.009(4) -0.008(5)
C(9) 0.072(5) 0.046(4) 0.066(5) 0.013(4) -0.011(4) -0.016(4)
C(10) 0.115(7) 0.150(9) 0.084(6) 0.053(7) -0.002(6) -0.041(7)
C(11) 0.057(4) 0.060(5) 0.048(4) 0.011(4) -0.009(3) -0.010(4)
C(12) 0.064(4) 0.051(4) 0.042(3) -0.008(4) -0.007(3) -0.003(3)
C(13) 0.051(4) 0.040(4) 0.038(3) 0.002(3) 0.003(3) 0.000(3)
C(14) 0.050(4) 0.049(4) 0.035(3) 0.004(3) 0.008(3) -0.001(3)
C(15) 0.071(5) 0.036(4) 0.059(4) 0.010(4) 0.024(4) 0.004(3)
C(16) 0.071(5) 0.050(5) 0.058(4) -0.015(4) 0.018(4) -0.011(4)
C(17) 0.043(3) 0.055(4) 0.041(3) -0.001(3) 0.003(3) -0.007(3)
C(18) 0.067(4) 0.061(5) 0.031(3) 0.003(4) 0.008(3) -0.003(3)
C(19) 0.083(5) 0.074(5) 0.055(4) -0.009(5) 0.011(4) 0.004(4)
C(20) 0.108(6) 0.102(7) 0.048(4) -0.032(5) 0.009(4) -0.012(5)
C(21) 0.086(6) 0.059(5) 0.057(5) 0.024(4) 0.027(4) 0.021(4)
C(22) 0.17(1) 0.23(1) 0.098(8) 0.12(1) 0.023(7) 0.081(9)
C(23) 0.061(5) 0.067(5) 0.044(4) 0.007(4) 0.015(3) -0.004(4)
C(24) 0.063(4) 0.062(5) 0.053(4) -0.006(4) 0.024(3) -0.006(4)

loop_
_atom_site_label
_atom_site_fract_x
_atom_site_fract_y
_atom_site_fract_z
_atom_site_U_iso_or_equiv
_atom_site_occupancy
_atom_site_thermal_displace_type
_atom_site_calc_flag
Cl(1) 0.6169(2) 0.6508(2) 0.10927(9) 0.0796(7) 1.000 Uani d
Cl(2) 0.7831(2) 0.5343(1) 0.05193(8) 0.0758(6) 1.000 Uani d
Cl(3) 0.8364(2) 0.7319(2) 0.1000(1) 0.0994(8) 1.000 Uani d
Cl(4) 0.3203(2) 0.6166(2) 0.0943(1) 0.0881(7) 1.000 Uani d
Cl(5) 0.1399(2) 0.7379(2) 0.03975(9) 0.0889(7) 1.000 Uani d
Cl(6) 0.0948(2) 0.5454(2) 0.0924(1) 0.1093(9) 1.000 Uani d
O(1) 0.9786(3) 0.4845(3) 0.3583(2) 0.051(1) 1.000 Uani d
O(2) 1.1169(4) 0.3816(3) 0.3347(2) 0.061(1) 1.000 Uani d
O(3) 1.1094(5) 0.2730(5) 0.1591(3) 0.101(2) 1.000 Uani d
O(4) 0.9452(4) 0.3355(4) 0.1248(2) 0.083(2) 1.000 Uani d
O(5) 0.7810(5) 0.6445(4) 0.2292(2) 0.099(2) 1.000 Uani d
O(6) 0.0520(3) 0.7865(3) 0.3451(2) 0.060(1) 1.000 Uani d
O(7) -0.0790(4) 0.9069(3) 0.3294(2) 0.061(1) 1.000 Uani d
O(8) -0.1333(5) 1.0137(5) 0.1506(3) 0.124(3) 1.000 Uani d
O(9) 0.0156(5) 0.9467(4) 0.1155(2) 0.093(2) 1.000 Uani d
O(10) 0.1992(5) 0.6333(4) 0.2185(2) 0.097(2) 1.000 Uani d
N(1) 0.8410(4) 0.4965(4) 0.1918(2) 0.046(2) 1.000 Uani d
N(2) 0.1390(4) 0.7844(4) 0.1799(2) 0.044(2) 1.000 Uani d
C(1) 0.9794(5) 0.4895(5) 0.2886(3) 0.047(2) 1.000 Uani d
C(2) 1.0651(5) 0.4102(5) 0.2724(3) 0.047(2) 1.000 Uani d
C(3) 0.9972(5) 0.3212(5) 0.2410(3) 0.052(2) 1.000 Uani d
C(4) 0.8773(6) 0.3419(5) 0.2556(3) 0.064(2) 1.000 Uani d
C(5) 0.8658(5) 0.4565(5) 0.2581(3) 0.051(2) 1.000 Uani d
C(6) 1.0839(5) 0.4485(5) 0.3840(3) 0.055(2) 1.000 Uani d
C(7) 1.0738(6) 0.3916(6) 0.4460(3) 0.076(3) 1.000 Uani d
C(8) 1.1671(6) 0.5331(6) 0.3924(4) 0.078(3) 1.000 Uani d
C(9) 1.0104(6) 0.3115(5) 0.1690(4) 0.062(2) 1.000 Uani d
C(10) 1.1352(7) 0.2618(8) 0.0918(4) 0.117(4) 1.000 Uani d
C(11) 0.7956(5) 0.5877(5) 0.1848(3) 0.056(2) 1.000 Uani d
C(12) 0.7605(5) 0.6219(5) 0.1141(3) 0.053(2) 1.000 Uani d
C(13) 0.0300(5) 0.7926(4) 0.2758(3) 0.043(2) 1.000 Uani d
C(14) -0.0566(5) 0.8785(5) 0.2650(3) 0.044(2) 1.000 Uani d
C(15) 0.0041(5) 0.9639(5) 0.2318(3) 0.054(2) 1.000 Uani d
C(16) 0.1274(6) 0.9394(5) 0.2456(3) 0.059(2) 1.000 Uani d
C(17) 0.1353(5) 0.8242(5) 0.2463(3) 0.046(2) 1.000 Uani d
C(18) -0.0398(5) 0.8293(5) 0.3743(3) 0.053(2) 1.000 Uani d
C(19) -0.1288(6) 0.7530(6) 0.3812(3) 0.070(2) 1.000 Uani d
C(20) 0.0014(7) 0.8764(6) 0.4381(3) 0.086(3) 1.000 Uani d
C(21) -0.0338(6) 0.9737(6) 0.1602(3) 0.066(3) 1.000 Uani d
C(22) -0.1797(9) 1.0258(10) 0.0825(5) 0.165(5) 1.000 Uani d
C(23) 0.1741(5) 0.6899(6) 0.1733(3) 0.057(2) 1.000 Uani d
C(24) 0.1806(5) 0.6516(5) 0.1023(3) 0.058(2) 1.000 Uani d
H(1n) 0.8267 0.4558 0.1404 0.110 1.000 Uiso c
H(1) 0.9986 0.5546 0.2743 0.057 1.000 Uiso c
H(2) 1.1169 0.4358 0.2442 0.056 1.000 Uiso c
H(2n) 0.1155 0.8414 0.1380 0.110 1.000 Uiso c
H(3) 1.0217 0.2607 0.2625 0.062 1.000 Uiso c
H(4a) 0.8268 0.3149 0.2217 0.076 1.000 Uiso c
H(4b) 0.8629 0.3131 0.2966 0.076 1.000 Uiso c
H(5) 0.8096 0.4751 0.2855 0.061 1.000 Uiso c
H(7c) 1.1454 0.3708 0.4639 0.091 1.000 Uiso c
H(7a) 1.0413 0.4336 0.4768 0.091 1.000 Uiso c
H(7b) 1.0281 0.3343 0.4369 0.091 1.000 Uiso c
H(8c) 1.1475 0.5770 0.4263 0.094 1.000 Uiso c
H(8a) 1.2392 0.5065 0.4039 0.094 1.000 Uiso c
H(8b) 1.1671 0.5696 0.3523 0.094 1.000 Uiso c
H(10c) 1.1343 0.3262 0.0712 0.140 1.000 Uiso c
H(10a) 1.2070 0.2331 0.0909 0.140 1.000 Uiso c
H(10b) 1.0816 0.2198 0.0688 0.140 1.000 Uiso c
H(13) 0.0019 0.7310 0.2576 0.052 1.000 Uiso c
H(14) -0.1217 0.8575 0.2391 0.053 1.000 Uiso c
H(15) -0.0106 1.0256 0.2532 0.065 1.000 Uiso c
H(16a) 0.1684 0.9663 0.2122 0.071 1.000 Uiso c
H(16b) 0.1554 0.9659 0.2871 0.071 1.000 Uiso c
H(17) 0.1988 0.8030 0.2736 0.055 1.000 Uiso c
H(19b) -0.1554 0.7284 0.3389 0.085 1.000 Uiso c
H(19c) -0.0995 0.6985 0.4076 0.085 1.000 Uiso c
H(19a) -0.1885 0.7829 0.4015 0.085 1.000 Uiso c
H(20b) 0.0512 0.9296 0.4303 0.103 1.000 Uiso c
H(20c) -0.0596 0.9025 0.4591 0.103 1.000 Uiso c
H(20a) 0.0391 0.8275 0.4657 0.103 1.000 Uiso c
H(22b) -0.1307 1.0651 0.0591 0.198 1.000 Uiso c
H(22c) -0.1893 0.9616 0.0624 0.198 1.000 Uiso c
H(22a) -0.2498 1.0586 0.0817 0.198 1.000 Uiso c

loop_
_atom_type_symbol
_atom_type_oxidation_number
_atom_type_number_in_cell
_atom_type_scat_dispersion_real
_atom_type_scat_dispersion_imag
_atom_type_scat_source
C 0 96 0.018 0.009
;International Tables for Crystallography
(1992, Vol. C, Tables 4.2.6.8 and 6.1.1.1)
;
H 0 128 0.000 0.000
;International Tables for Crystallography
(1992, Vol. C, Table 6.1.1.2)
;
N 0 8 0.031 0.018
;International Tables for Crystallography
(1992, Vol. C, Tables 4.2.6.8 and 6.1.1.1)
;
Cl 0 24 0.364 0.702
;International Tables for Crystallography
(1992, Vol. C, Tables 4.2.6.8 and 6.1.1.1)
;
O 0 40 0.049 0.032
;International Tables for Crystallography
(1992, Vol. C, Tables 4.2.6.8 and 6.1.1.1)
;

loop_
_geom_angle_atom_site_label_1
_geom_angle_atom_site_label_2
_geom_angle_atom_site_label_3
_geom_angle
_geom_angle_publ_flag
C(1) O(1) C(6) 107.4(4) yes
C(2) O(2) C(6) 109.6(4) yes
C(9) O(3) C(10) 117.1(6) yes
C(13) O(6) C(18) 108.1(4) yes
C(14) O(7) C(18) 108.7(4) yes
C(21) O(8) C(22) 117.0(7) yes
C(5) N(1) C(11) 118.7(5) yes
C(5) N(1) H(1n) 131.1 no
C(11) N(1) H(1n) 107.3 no
C(17) N(2) C(23) 118.1(5) yes
C(17) N(2) H(2n) 114.9 no
C(23) N(2) H(2n) 126.9 no
O(1) C(1) C(2) 104.3(5) yes
O(1) C(1) C(5) 108.0(5) yes
O(1) C(1) H(1) 111.9 no
C(2) C(1) C(5) 108.4(5) yes
C(2) C(1) H(1) 112.0 no
C(5) C(1) H(1) 111.9 no
O(2) C(2) C(1) 104.2(5) yes
O(2) C(2) C(3) 109.9(5) yes
O(2) C(2) H(2) 112.2 no
C(1) C(2) C(3) 105.8(5) yes
C(1) C(2) H(2) 112.1 no
C(3) C(2) H(2) 112.1 no
C(2) C(3) C(4) 104.9(5) yes
C(2) C(3) C(9) 111.9(5) yes
C(2) C(3) H(3) 109.0 no
C(4) C(3) C(9) 113.0(6) yes
C(4) C(3) H(3) 108.9 no
C(9) C(3) H(3) 108.9 no
C(3) C(4) C(5) 106.1(5) yes
C(3) C(4) H(4a) 110.5 no
C(3) C(4) H(4b) 110.4 no
C(5) C(4) H(4a) 110.2 no
C(5) C(4) H(4b) 110.3 no
H(4a) C(4) H(4b) 109.4 no
N(1) C(5) C(1) 112.1(5) yes
N(1) C(5) C(4) 110.1(6) yes
N(1) C(5) H(5) 110.6 no
C(1) C(5) C(4) 102.7(5) yes
C(1) C(5) H(5) 110.5 no
C(4) C(5) H(5) 110.6 no
O(1) C(6) O(2) 104.4(5) yes
O(1) C(6) C(7) 110.3(6) yes
O(1) C(6) C(8) 110.9(6) yes
O(2) C(6) C(7) 109.4(6) yes
O(2) C(6) C(8) 108.7(6) yes
C(7) C(6) C(8) 112.8(6) yes
C(6) C(7) H(7c) 109.5 no
C(6) C(7) H(7a) 109.4 no
C(6) C(7) H(7b) 109.4 no
H(7c) C(7) H(7a) 109.5 no
H(7c) C(7) H(7b) 109.5 no
H(7a) C(7) H(7b) 109.4 no
C(6) C(8) H(8c) 109.5 no
C(6) C(8) H(8a) 109.6 no
C(6) C(8) H(8b) 109.6 no
H(8c) C(8) H(8a) 109.4 no
H(8c) C(8) H(8b) 109.3 no
H(8a) C(8) H(8b) 109.4 no
O(3) C(9) O(4) 122.2(7) yes
O(3) C(9) C(3) 110.9(6) yes
O(4) C(9) C(3) 126.9(7) yes
O(3) C(10) H(10c) 109.4 no
O(3) C(10) H(10a) 109.6 no
O(3) C(10) H(10b) 109.7 no
H(10c) C(10) H(10a) 109.1 no
H(10c) C(10) H(10b) 109.3 no
H(10a) C(10) H(10b) 109.7 no
O(5) C(11) N(1) 125.2(6) yes
O(5) C(11) C(12) 118.2(6) yes
N(1) C(11) C(12) 116.6(6) yes
Cl(1) C(12) Cl(2) 108.5(3) yes
Cl(1) C(12) Cl(3) 109.4(4) yes
Cl(1) C(12) C(11) 107.7(4) yes
Cl(2) C(12) Cl(3) 108.4(3) yes
Cl(2) C(12) C(11) 115.6(5) yes
Cl(3) C(12) C(11) 107.2(4) yes
O(6) C(13) C(14) 104.4(4) yes
O(6) C(13) C(17) 108.9(5) yes
O(6) C(13) H(13) 111.6 no
C(14) C(13) C(17) 108.6(5) yes
C(14) C(13) H(13) 111.5 no
C(17) C(13) H(13) 111.6 no
O(7) C(14) C(13) 104.3(4) yes
O(7) C(14) C(15) 110.4(5) yes
O(7) C(14) H(14) 112.1 no
C(13) C(14) C(15) 105.3(5) yes
C(13) C(14) H(14) 112.1 no
C(15) C(14) H(14) 112.1 no
C(14) C(15) C(16) 104.8(5) yes
C(14) C(15) C(21) 112.1(6) yes
C(14) C(15) H(15) 108.6 no
C(16) C(15) C(21) 114.0(5) yes
C(16) C(15) H(15) 108.6 no
C(21) C(15) H(15) 108.5 no
C(15) C(16) C(17) 105.9(5) yes
C(15) C(16) H(16a) 110.5 no
C(15) C(16) H(16b) 110.4 no
C(17) C(16) H(16a) 110.3 no
C(17) C(16) H(16b) 110.2 no
H(16a) C(16) H(16b) 109.5 no
N(2) C(17) C(13) 111.4(5) yes
N(2) C(17) C(16) 111.2(5) yes
N(2) C(17) H(17) 110.3 no
C(13) C(17) C(16) 103.1(5) yes
C(13) C(17) H(17) 110.2 no
C(16) C(17) H(17) 110.4 no
O(6) C(18) O(7) 104.3(4) yes
O(6) C(18) C(19) 111.1(6) yes
O(6) C(18) C(20) 108.8(6) yes
O(7) C(18) C(19) 110.5(5) yes
O(7) C(18) C(20) 108.7(6) yes
C(19) C(18) C(20) 113.0(6) yes
C(18) C(19) H(19b) 109.6 no
C(18) C(19) H(19c) 109.6 no
C(18) C(19) H(19a) 109.7 no
H(19b) C(19) H(19c) 109.2 no
H(19b) C(19) H(19a) 109.3 no
H(19c) C(19) H(19a) 109.3 no
C(18) C(20) H(20b) 109.5 no
C(18) C(20) H(20c) 109.5 no
C(18) C(20) H(20a) 109.5 no
H(20b) C(20) H(20c) 109.4 no
H(20b) C(20) H(20a) 109.4 no
H(20c) C(20) H(20a) 109.5 no
O(8) C(21) O(9) 121.6(7) yes
O(8) C(21) C(15) 112.1(6) yes
O(9) C(21) C(15) 126.3(7) yes
O(8) C(22) H(22b) 109.5 no
O(8) C(22) H(22c) 109.5 no
O(8) C(22) H(22a) 109.3 no
H(22b) C(22) H(22c) 109.6 no
H(22b) C(22) H(22a) 109.4 no
H(22c) C(22) H(22a) 109.5 no
O(10) C(23) N(2) 124.7(6) yes
O(10) C(23) C(24) 118.7(6) yes
N(2) C(23) C(24) 116.6(6) yes
Cl(4) C(24) Cl(5) 108.2(3) yes
Cl(4) C(24) Cl(6) 109.6(4) yes
Cl(4) C(24) C(23) 107.5(5) yes
Cl(5) C(24) Cl(6) 108.6(4) yes
Cl(5) C(24) C(23) 115.6(5) yes
Cl(6) C(24) C(23) 107.2(4) yes

loop_
_geom_bond_atom_site_label_1
_geom_bond_atom_site_label_2
_geom_bond_distance
_geom_bond_publ_flag
Cl(1) C(12) 1.771(7) yes
Cl(2) C(12) 1.763(6) yes
Cl(3) C(12) 1.763(7) yes
Cl(4) C(24) 1.772(7) yes
Cl(5) C(24) 1.755(7) yes
Cl(6) C(24) 1.753(7) yes
O(1) C(1) 1.425(7) yes
O(1) C(6) 1.415(7) yes
O(2) C(2) 1.418(6) yes
O(2) C(6) 1.425(7) yes
O(3) C(9) 1.333(8) yes
O(3) C(10) 1.442(9) yes
O(4) C(9) 1.186(7) yes
O(5) C(11) 1.205(7) yes
O(6) C(13) 1.417(6) yes
O(6) C(18) 1.424(7) yes
O(7) C(14) 1.418(6) yes
O(7) C(18) 1.432(7) yes
O(8) C(21) 1.313(8) yes
O(8) C(22) 1.46(1) yes
O(9) C(21) 1.189(7) yes
O(10) C(23) 1.207(7) yes
N(1) C(5) 1.460(7) yes
N(1) C(11) 1.333(8) yes
N(1) H(1n) 1.18 no
N(2) C(17) 1.459(7) yes
N(2) C(23) 1.338(8) yes
N(2) H(2n) 1.16 no
C(1) C(2) 1.534(8) yes
C(1) C(5) 1.520(8) yes
C(1) H(1) 0.95 no
C(2) C(3) 1.547(8) yes
C(2) H(2) 0.95 no
C(3) C(4) 1.529(9) yes
C(3) C(9) 1.498(9) yes
C(3) H(3) 0.95 no
C(4) C(5) 1.532(9) yes
C(4) H(4a) 0.95 no
C(4) H(4b) 0.95 no
C(5) H(5) 0.95 no
C(6) C(7) 1.488(9) yes
C(6) C(8) 1.509(9) yes
C(7) H(7c) 0.95 no
C(7) H(7a) 0.95 no
C(7) H(7b) 0.95 no
C(8) H(8c) 0.95 no
C(8) H(8a) 0.95 no
C(8) H(8b) 0.95 no
C(10) H(10c) 0.95 no
C(10) H(10a) 0.95 no
C(10) H(10b) 0.95 no
C(11) C(12) 1.535(8) yes
C(13) C(14) 1.551(8) yes
C(13) C(17) 1.514(8) yes
C(13) H(13) 0.95 no
C(14) C(15) 1.541(8) yes
C(14) H(14) 0.95 no
C(15) C(16) 1.526(9) yes
C(15) C(21) 1.498(9) yes
C(15) H(15) 0.95 no
C(16) C(17) 1.535(8) yes
C(16) H(16a) 0.95 no
C(16) H(16b) 0.95 no
C(17) H(17) 0.95 no
C(18) C(19) 1.495(9) yes
C(18) C(20) 1.490(8) yes
C(19) H(19b) 0.95 no
C(19) H(19c) 0.95 no
C(19) H(19a) 0.95 no
C(20) H(20b) 0.95 no
C(20) H(20c) 0.95 no
C(20) H(20a) 0.95 no
C(22) H(22b) 0.95 no
C(22) H(22c) 0.95 no
C(22) H(22a) 0.95 no
C(23) C(24) 1.543(8) yes

loop_
_geom_contact_atom_site_label_1
_geom_contact_atom_site_label_2
_geom_contact_distance
_geom_contact_site_symmetry_2
_geom_contact_publ_flag
Cl(1) O(7) 3.522(5) 2_545 no
Cl(1) Cl(4) 3.597(4) . no
Cl(2) Cl(6) 3.571(3) 3_665 no
Cl(3) O(9) 3.583(7) 1_655 no
Cl(5) O(4) 3.560(5) 3_665 no
Cl(6) O(4) 3.422(6) 1_455 no
O(2) N(2) 3.258(6) 2_645 no
O(3) C(17) 3.555(8) 2_645 no
O(5) C(4) 3.281(8) 2_655 no
O(5) C(19) 3.506(8) 1_655 no
O(7) N(1) 3.373(7) 2 no
O(7) C(11) 3.547(8) 2 no
O(8) C(5) 3.587(8) 2 no
O(10) C(16) 3.363(8) 2_545 no

loop_
_geom_hbond_atom_site_label_D
_geom_hbond_atom_site_label_H
_geom_hbond_atom_site_label_A
_geom_hbond_distance_DH
_geom_hbond_distance_HA
_geom_hbond_distance_DA
_geom_hbond_angle_DHA
N(1) H(1n) Cl(2) 1.18 2.11 2.920(5) 122.6
N(2) H(2n) O(9) 1.16 1.88 2.875(7) 141.1
N(1) H(1n) O(4) 1.18 2.19 2.890(7) 114.8
N(2) H(2n) Cl(5) 1.16 2.47 2.926(5) 101.2

loop_
_geom_torsion_atom_site_label_1
_geom_torsion_atom_site_label_2
_geom_torsion_atom_site_label_3
_geom_torsion_atom_site_label_4
_geom_torsion
_geom_torsion_publ_flag
Cl(1) C(12) C(11) O(5) -57.9(8) no
Cl(1) C(12) C(11) N(1) 122.5(5) no
Cl(2) C(12) C(11) O(5) -179.3(6) no
Cl(2) C(12) C(11) N(1) 1.1(8) no
Cl(3) C(12) C(11) O(5) 59.7(8) no
Cl(3) C(12) C(11) N(1) -119.8(6) no
Cl(4) C(24) C(23) O(10) -60.3(8) no
Cl(4) C(24) C(23) N(2) 120.6(5) no
Cl(5) C(24) C(23) O(10) 178.7(6) no
Cl(5) C(24) C(23) N(2) -0.3(8) no
Cl(6) C(24) C(23) O(10) 57.5(8) no
Cl(6) C(24) C(23) N(2) -121.6(6) no
O(1) C(1) C(2) O(2) -9.7(6) no
O(1) C(1) C(2) C(3) 106.2(5) no
O(1) C(1) C(5) N(1) 156.3(5) no
O(1) C(1) C(5) C(4) -85.6(6) no
O(1) C(6) O(2) C(2) 26.5(7) no
O(2) C(2) C(1) C(5) -124.6(5) no
O(2) C(2) C(3) C(4) 98.7(5) no
O(2) C(2) C(3) C(9) -138.4(5) no
O(2) C(6) O(1) C(1) -32.8(6) no
O(3) C(9) C(3) C(2) 74.9(7) no
O(3) C(9) C(3) C(4) -166.9(6) no
O(4) C(9) O(3) C(10) 0(1) no
O(4) C(9) C(3) C(2) -103.7(9) no
O(4) C(9) C(3) C(4) 14(1) no
O(5) C(11) N(1) C(5) 6(1) no
O(6) C(13) C(14) O(7) -3.6(6) no
O(6) C(13) C(14) C(15) 112.7(5) no
O(6) C(13) C(17) N(2) 150.7(5) no
O(6) C(13) C(17) C(16) -89.9(6) no
O(6) C(18) O(7) C(14) 30.0(6) no
O(7) C(14) C(13) C(17) -119.6(5) no
O(7) C(14) C(15) C(16) 93.9(5) no
O(7) C(14) C(15) C(21) -142.0(5) no
O(7) C(18) O(6) C(13) -32.4(6) no
O(8) C(21) C(15) C(14) 73.6(8) no
O(8) C(21) C(15) C(16) -167.5(6) no
O(9) C(21) O(8) C(22) -1(1) no
O(9) C(21) C(15) C(14) -104.1(9) no
O(9) C(21) C(15) C(16) 14(1) no
O(10) C(23) N(2) C(17) 2(1) no
N(1) C(5) C(1) C(2) -91.3(6) no
N(1) C(5) C(4) C(3) 84.4(6) no
N(2) C(17) C(13) C(14) -96.2(6) no
N(2) C(17) C(16) C(15) 84.7(6) no
C(1) O(1) C(6) C(7) -150.2(5) no
C(1) O(1) C(6) C(8) 84.1(6) no
C(1) C(2) O(2) C(6) -10.1(6) no
C(1) C(2) C(3) C(4) -13.2(6) no
C(1) C(2) C(3) C(9) 109.7(6) no
C(1) C(5) N(1) C(11) -86.3(7) no
C(1) C(5) C(4) C(3) -35.2(7) no
C(2) O(2) C(6) C(7) 144.5(6) no
C(2) O(2) C(6) C(8) -91.9(6) no
C(2) C(1) O(1) C(6) 26.3(6) no
C(2) C(1) C(5) C(4) 26.8(6) no
C(2) C(3) C(4) C(5) 30.4(7) no
C(3) C(2) O(2) C(6) -123.2(5) no
C(3) C(2) C(1) C(5) -8.7(6) no
C(3) C(9) O(3) C(10) -178.4(7) no
C(4) C(5) N(1) C(11) 160.0(6) no
C(5) N(1) C(11) C(12) -174.1(5) no
C(5) C(1) O(1) C(6) 141.4(5) no
C(5) C(4) C(3) C(9) -91.8(7) no
C(13) O(6) C(18) C(19) 86.7(6) no
C(13) O(6) C(18) C(20) -148.3(6) no
C(13) C(14) O(7) C(18) -16.1(6) no
C(13) C(14) C(15) C(16) -18.2(6) no
C(13) C(14) C(15) C(21) 106.0(6) no
C(13) C(17) N(2) C(23) -82.5(6) no
C(13) C(17) C(16) C(15) -34.7(6) no
C(14) O(7) C(18) C(19) -89.5(6) no
C(14) O(7) C(18) C(20) 145.9(5) no
C(14) C(13) O(6) C(18) 22.2(6) no
C(14) C(13) C(17) C(16) 23.1(6) no
C(14) C(15) C(16) C(17) 33.1(6) no
C(15) C(14) O(7) C(18) -128.8(5) no
C(15) C(14) C(13) C(17) -3.3(6) no
C(15) C(21) O(8) C(22) -179.2(8) no
C(16) C(17) N(2) C(23) 163.1(6) no
C(17) N(2) C(23) C(24) -178.0(5) no
C(17) C(13) O(6) C(18) 137.9(5) no
C(17) C(16) C(15) C(21) -89.8(7) no
